data_7011222
loop_
_publ_author_name
'Nayan K. Solanki'
'Michael A. Leech'
'Eric J. L. McInnes'
'Frank E. Mabbs'
'Judith A. K. Howard'
'Colin A. Kilner'
'Jeremy M. Rawson'
'Malcolm A. Halcrow'

_publ_section_title
;
 A crystallographic and EPR study of the fluxional Cu(II) ion in
 [CuL2][BF4]2 (L = 2,6-dipyrazol-1-ylpyridine)
;
_journal_issue 7
_journal_name_full 'J. Chem. Soc., Dalton Trans.'
_journal_page_first 1295
_journal_page_last 1301
_journal_paper_doi 10.1039/b109201b
_journal_year 2002
_chemical_formula_moiety 'C22 H18 Cu N10, 2[B F4]'
_chemical_formula_sum 'C22 H18 B2 Cu F8 N10'
_chemical_formula_weight 659.62
_chemical_name_systematic
; 
Bis-[2,6-di-(pyrazol-1-yl)pyridine]copper(II) ditetrafluoroborate 
;
_space_group_IT_number 4
_symmetry_cell_setting monoclinic
_symmetry_space_group_name_Hall 'P 2yb'
_symmetry_space_group_name_H-M 'P 1 21 1'
_atom_sites_solution_hydrogens geom
_atom_sites_solution_primary direct
_atom_sites_solution_secondary difmap
_audit_creation_method SHELXL-97
_cell_angle_alpha 90.00
_cell_angle_beta 97.371(2)
_cell_angle_gamma 90.00
_cell_formula_units_Z 2
_cell_length_a 8.4141(9)
_cell_length_b 8.4747(9)
_cell_length_c 18.6833(19)
_cell_measurement_reflns_used 988
_cell_measurement_temperature 50(2)
_cell_volume 1321.2(2)
_computing_cell_refinement 'Bruker SMART'
_computing_data_collection 'Bruker SMART'
_computing_data_reduction 'Bruker SAINT'
_computing_molecular_graphics 'SHELXL-97 (Sheldrick, 1997)'
_computing_publication_material 'SHELXL-97 (Sheldrick, 1997)'
_computing_structure_refinement 'SHELXL-97 (Sheldrick, 1997)'
_computing_structure_solution 'SHELXS-97 (Sheldrick, 1990)'
_diffrn_ambient_temperature 50(2)
_diffrn_measured_fraction_theta_full 0.921
_diffrn_measured_fraction_theta_max 0.921
_diffrn_measurement_device_type 'Bruker SMART-CCD'
_diffrn_measurement_method \w-scan
_diffrn_radiation_monochromator graphite
_diffrn_radiation_source 'fine-focus sealed tube'
_diffrn_radiation_type MoK\a
_diffrn_radiation_wavelength 0.71073
_diffrn_reflns_av_R_equivalents 0.0158
_diffrn_reflns_av_sigmaI/netI 0.0171
_diffrn_reflns_limit_h_max 10
_diffrn_reflns_limit_h_min -8
_diffrn_reflns_limit_k_max 10
_diffrn_reflns_limit_k_min -11
_diffrn_reflns_limit_l_max 24
_diffrn_reflns_limit_l_min -23
_diffrn_reflns_number 12227
_diffrn_reflns_theta_full 28.01
_diffrn_reflns_theta_max 28.01
_diffrn_reflns_theta_min 2.20
_exptl_absorpt_coefficient_mu 0.918
_exptl_absorpt_correction_T_max 0.862
_exptl_absorpt_correction_T_min 0.757
_exptl_absorpt_correction_type multi-scan
_exptl_absorpt_process_details 'SADABS (Sheldrick, 1996)'
_exptl_crystal_colour green
_exptl_crystal_density_diffrn 1.658
_exptl_crystal_density_method 'not measured'
_exptl_crystal_description block
_exptl_crystal_F_000 662
_exptl_crystal_size_max 0.45
_exptl_crystal_size_mid 0.24
_exptl_crystal_size_min 0.22
_refine_diff_density_max 0.377
_refine_diff_density_min -0.367
_refine_diff_density_rms 0.046
_refine_ls_abs_structure_details 'Flack H D (1983), Acta Cryst. A39, 876-881'
_refine_ls_abs_structure_Flack 0.553(7)
_refine_ls_extinction_method none
_refine_ls_goodness_of_fit_ref 1.047
_refine_ls_hydrogen_treatment constr
_refine_ls_matrix_type full
_refine_ls_number_parameters 417
_refine_ls_number_reflns 5261
_refine_ls_number_restraints 1
_refine_ls_restrained_S_all 1.047
_refine_ls_R_factor_all 0.0232
_refine_ls_R_factor_gt 0.0224
_refine_ls_shift/su_max 0.003
_refine_ls_shift/su_mean 0.000
_refine_ls_structure_factor_coef Fsqd
_refine_ls_weighting_details 'calc w=1/[\s^2^(Fo^2^)+(0.0371P)^2^+0.4242P] where P=(Fo^2^+2Fc^2^)/3'
_refine_ls_weighting_scheme calc
_refine_ls_wR_factor_gt 0.0588
_refine_ls_wR_factor_ref 0.0593
_reflns_number_gt 5139
_reflns_number_total 5261
_reflns_threshold_expression >2sigma(I)
_cod_data_source_file b109201b.txt
_cod_data_source_block hal50sad
_cod_depositor_comments
;
The following automatic conversions were performed:
'_symmetry_cell_setting' value 'Monoclinic' changed to 'monoclinic'
according to '/home/saulius/struct/CIF-dictionaries/cif_core.dic'
dictionary named 'cif_core.dic' version 2.4.1 from 2010-06-29.

Automatic conversion script
Id: cif_fix_enum 1527 2010-12-29 10:47:43Z saulius 
;
_cod_original_sg_symbol_H-M 'P 21'
_cod_database_code 7011222

loop_
_symmetry_equiv_pos_as_xyz
'x, y, z'
'-x, y+1/2, -z'

loop_
_atom_site_label
_atom_site_type_symbol
_atom_site_fract_x
_atom_site_fract_y
_atom_site_fract_z
_atom_site_U_iso_or_equiv
_atom_site_adp_type
_atom_site_occupancy
_atom_site_symmetry_multiplicity
_atom_site_calc_flag
_atom_site_refinement_flags
_atom_site_disorder_assembly
_atom_site_disorder_group
Cu1 Cu 0.22574(2) 0.70615(3) 0.243445(10) 0.01353(6) Uani 1 1 d . . .
N1 N 0.33217(19) 0.9350(2) 0.28839(8) 0.0169(3) Uani 1 1 d . . .
N2 N 0.33951(18) 0.93394(19) 0.36229(8) 0.0136(3) Uani 1 1 d . . .
N3 N 0.22861(17) 0.6842(2) 0.35113(8) 0.0135(3) Uani 1 1 d . . .
N4 N 0.12400(18) 0.43438(19) 0.32818(8) 0.0133(3) Uani 1 1 d . . .
N5 N 0.13877(19) 0.4613(2) 0.25717(8) 0.0155(3) Uani 1 1 d . . .
N6 N 0.4517(2) 0.6160(2) 0.22693(8) 0.0161(3) Uani 1 1 d . . .
N7 N 0.46474(18) 0.60104(19) 0.15458(8) 0.0125(3) Uani 1 1 d . . .
N8 N 0.21599(16) 0.7131(2) 0.13724(7) 0.0129(3) Uani 1 1 d . . .
N9 N -0.03604(18) 0.81278(19) 0.13750(8) 0.0128(3) Uani 1 1 d . . .
N10 N -0.00845(19) 0.79394(19) 0.21092(8) 0.0148(3) Uani 1 1 d . . .
C1 C 0.4023(2) 1.0688(3) 0.27331(10) 0.0189(4) Uani 1 1 d . . .
H1 H 0.4147 1.1021 0.2269 0.023 Uiso 1 1 calc R . .
C2 C 0.4557(2) 1.1543(3) 0.33656(11) 0.0196(4) Uani 1 1 d . . .
H2 H 0.5084 1.2510 0.3399 0.023 Uiso 1 1 calc R . .
C3 C 0.4134(2) 1.0646(2) 0.39191(10) 0.0166(4) Uani 1 1 d . . .
H3 H 0.4319 1.0889 0.4408 0.020 Uiso 1 1 calc R . .
C4 C 0.2822(2) 0.8009(2) 0.39632(10) 0.0134(4) Uani 1 1 d . . .
C5 C 0.2832(2) 0.7922(2) 0.47040(10) 0.0159(4) Uani 1 1 d . . .
H5 H 0.3188 0.8760 0.5004 0.019 Uiso 1 1 calc R . .
C6 C 0.2288(2) 0.6526(2) 0.49795(10) 0.0164(4) Uani 1 1 d . . .
H6 H 0.2277 0.6425 0.5475 0.020 Uiso 1 1 calc R . .
C7 C 0.1761(2) 0.5279(2) 0.45273(10) 0.0158(4) Uani 1 1 d . . .
H7 H 0.1419 0.4334 0.4709 0.019 Uiso 1 1 calc R . .
C8 C 0.1768(2) 0.5507(2) 0.37933(10) 0.0143(4) Uani 1 1 d . . .
C9 C 0.0609(2) 0.2890(2) 0.33737(11) 0.0176(4) Uani 1 1 d . . .
H9 H 0.0396 0.2450 0.3807 0.021 Uiso 1 1 calc R . .
C10 C 0.0347(2) 0.2198(3) 0.27074(10) 0.0206(4) Uani 1 1 d . . .
H10 H -0.0078 0.1202 0.2595 0.025 Uiso 1 1 calc R . .
C11 C 0.0857(2) 0.3316(2) 0.22296(10) 0.0181(4) Uani 1 1 d . . .
H11 H 0.0825 0.3161 0.1735 0.022 Uiso 1 1 calc R . .
C12 C 0.5771(3) 0.5425(3) 0.26074(11) 0.0222(4) Uani 1 1 d . . .
H12 H 0.5997 0.5344 0.3107 0.027 Uiso 1 1 calc R . .
C13 C 0.6722(2) 0.4780(3) 0.21181(12) 0.0247(5) Uani 1 1 d . . .
H13 H 0.7666 0.4209 0.2227 0.030 Uiso 1 1 calc R . .
C14 C 0.5970(2) 0.5165(2) 0.14423(11) 0.0185(4) Uani 1 1 d . . .
H14 H 0.6302 0.4899 0.1002 0.022 Uiso 1 1 calc R . .
C15 C 0.3404(2) 0.6619(2) 0.10557(10) 0.0129(4) Uani 1 1 d . . .
C16 C 0.3419(2) 0.6679(2) 0.03151(10) 0.0154(4) Uani 1 1 d . . .
H16 H 0.4302 0.6338 0.0104 0.018 Uiso 1 1 calc R . .
C17 C 0.2063(2) 0.7269(2) -0.00971(9) 0.0159(4) Uani 1 1 d . . .
H17 H 0.2037 0.7330 -0.0595 0.019 Uiso 1 1 calc R . .
C18 C 0.0732(2) 0.7775(2) 0.02198(10) 0.0152(4) Uani 1 1 d . . .
H18 H -0.0189 0.8153 -0.0055 0.018 Uiso 1 1 calc R . .
C19 C 0.0860(2) 0.7681(2) 0.09655(10) 0.0138(3) Uani 1 1 d . . .
C20 C -0.1849(2) 0.8720(2) 0.11639(10) 0.0144(4) Uani 1 1 d . . .
H20 H -0.2298 0.8942 0.0694 0.017 Uiso 1 1 calc R . .
C21 C -0.2561(2) 0.8926(2) 0.17775(10) 0.0168(4) Uani 1 1 d . . .
H21 H -0.3580 0.9321 0.1810 0.020 Uiso 1 1 calc R . .
C22 C -0.1422(2) 0.8413(2) 0.23488(10) 0.0163(4) Uani 1 1 d . . .
H22 H -0.1588 0.8408 0.2832 0.020 Uiso 1 1 calc R . .
B1 B 0.2974(3) 0.1551(3) 0.07062(12) 0.0168(5) Uani 1 1 d . . .
F1 F 0.44938(15) 0.10936(18) 0.10142(6) 0.0302(3) Uani 1 1 d . . .
F2 F 0.28477(15) 0.31916(14) 0.06988(6) 0.0201(3) Uani 1 1 d . . .
F3 F 0.27048(14) 0.10033(14) -0.00130(6) 0.0205(2) Uani 1 1 d . . .
F4 F 0.18126(14) 0.09190(14) 0.10947(6) 0.0205(2) Uani 1 1 d . . .
B2 B 0.7746(3) 0.6578(3) 0.43389(12) 0.0223(5) Uani 1 1 d . . .
F5 F 0.85001(15) 0.65106(15) 0.50561(6) 0.0236(3) Uani 1 1 d . . .
F6 F 0.8212(5) 0.5188(8) 0.3989(3) 0.0204(8) Uani 0.69(3) 1 d P A 1
F7 F 0.6141(12) 0.6547(11) 0.4357(5) 0.0219(13) Uani 0.69(3) 1 d P A 1
F8 F 0.8307(11) 0.7883(7) 0.40391(17) 0.0287(13) Uani 0.69(3) 1 d P A 1
F9 F 0.752(4) 0.8226(13) 0.4021(3) 0.040(4) Uani 0.31(3) 1 d P A 2
F10 F 0.8375(13) 0.573(3) 0.3837(8) 0.030(3) Uani 0.31(3) 1 d P A 2
F11 F 0.603(3) 0.609(3) 0.4295(12) 0.025(3) Uani 0.31(3) 1 d P A 2

loop_
_atom_site_aniso_label
_atom_site_aniso_U_11
_atom_site_aniso_U_22
_atom_site_aniso_U_33
_atom_site_aniso_U_23
_atom_site_aniso_U_13
_atom_site_aniso_U_12
Cu1 0.01092(9) 0.01269(10) 0.01711(10) -0.00272(9) 0.00228(7) 0.00020(10)
N1 0.0153(7) 0.0243(9) 0.0108(7) -0.0020(6) 0.0002(6) 0.0046(7)
N2 0.0125(7) 0.0165(8) 0.0115(7) -0.0013(6) 0.0005(6) 0.0002(6)
N3 0.0101(6) 0.0131(9) 0.0174(7) -0.0028(7) 0.0016(5) 0.0022(6)
N4 0.0141(7) 0.0130(8) 0.0132(7) 0.0012(6) 0.0033(6) 0.0007(6)
N5 0.0148(7) 0.0194(8) 0.0129(7) 0.0015(6) 0.0047(6) 0.0026(7)
N6 0.0202(8) 0.0165(8) 0.0116(7) 0.0006(6) 0.0019(6) -0.0038(7)
N7 0.0117(7) 0.0133(7) 0.0125(7) -0.0013(6) 0.0016(6) -0.0012(6)
N8 0.0118(6) 0.0121(7) 0.0147(6) -0.0001(8) 0.0010(5) -0.0015(8)
N9 0.0130(7) 0.0119(7) 0.0130(7) 0.0004(6) 0.0001(6) -0.0002(6)
N10 0.0183(8) 0.0124(8) 0.0131(7) -0.0010(6) -0.0006(6) -0.0017(6)
C1 0.0154(9) 0.0258(11) 0.0159(9) 0.0045(8) 0.0036(7) 0.0043(8)
C2 0.0149(9) 0.0212(10) 0.0234(9) 0.0022(8) 0.0051(8) -0.0011(7)
C3 0.0149(9) 0.0182(10) 0.0167(8) -0.0018(7) 0.0012(7) -0.0013(8)
C4 0.0088(8) 0.0128(9) 0.0186(8) -0.0014(7) 0.0014(7) 0.0016(7)
C5 0.0135(9) 0.0177(10) 0.0163(8) -0.0042(7) 0.0007(7) 0.0006(8)
C6 0.0134(9) 0.0220(10) 0.0136(8) 0.0001(7) 0.0013(7) 0.0044(7)
C7 0.0136(9) 0.0170(10) 0.0170(9) 0.0018(7) 0.0029(7) 0.0019(7)
C8 0.0111(8) 0.0137(9) 0.0180(9) -0.0021(7) 0.0014(7) 0.0021(7)
C9 0.0174(9) 0.0137(10) 0.0217(9) 0.0028(7) 0.0027(7) -0.0009(8)
C10 0.0172(8) 0.0134(10) 0.0298(9) -0.0031(9) -0.0018(7) 0.0020(9)
C11 0.0145(9) 0.0209(11) 0.0179(9) -0.0060(8) -0.0012(7) 0.0056(8)
C12 0.0229(10) 0.0207(11) 0.0210(9) 0.0066(8) -0.0046(8) -0.0085(8)
C13 0.0135(9) 0.0216(11) 0.0380(12) 0.0122(9) -0.0005(9) 0.0010(8)
C14 0.0138(9) 0.0165(10) 0.0263(10) 0.0032(8) 0.0071(8) 0.0021(7)
C15 0.0109(8) 0.0102(9) 0.0177(8) 0.0004(6) 0.0020(7) -0.0011(6)
C16 0.0167(8) 0.0135(10) 0.0166(8) -0.0019(6) 0.0045(7) -0.0019(7)
C17 0.0206(8) 0.0131(10) 0.0141(7) 0.0000(7) 0.0023(6) -0.0029(8)
C18 0.0141(8) 0.0138(9) 0.0168(8) 0.0008(7) -0.0020(7) -0.0021(7)
C19 0.0129(8) 0.0094(8) 0.0189(8) 0.0012(7) 0.0011(7) -0.0013(7)
C20 0.0130(8) 0.0110(9) 0.0181(9) 0.0022(7) -0.0031(7) 0.0006(7)
C21 0.0155(9) 0.0136(9) 0.0215(9) -0.0017(7) 0.0026(7) -0.0005(8)
C22 0.0204(9) 0.0133(9) 0.0153(8) -0.0016(7) 0.0029(7) -0.0034(8)
B1 0.0202(11) 0.0165(10) 0.0145(9) 0.0029(8) 0.0055(8) 0.0015(8)
F1 0.0237(6) 0.0491(9) 0.0185(6) 0.0104(6) 0.0056(5) 0.0152(6)
F2 0.0245(6) 0.0143(6) 0.0203(6) 0.0009(5) -0.0026(5) -0.0047(5)
F3 0.0275(6) 0.0194(6) 0.0153(5) 0.0001(5) 0.0057(5) 0.0010(5)
F4 0.0271(6) 0.0163(6) 0.0202(5) -0.0026(5) 0.0108(5) -0.0045(5)
B2 0.0278(12) 0.0233(12) 0.0173(10) -0.0051(9) 0.0090(9) -0.0041(9)
F5 0.0250(6) 0.0266(6) 0.0201(5) -0.0090(5) 0.0063(5) -0.0063(5)
F6 0.0168(12) 0.027(2) 0.0166(15) -0.0059(12) 0.0002(10) 0.0033(12)
F7 0.0160(18) 0.033(4) 0.0170(13) -0.002(2) 0.0017(12) 0.007(2)
F8 0.043(3) 0.0252(17) 0.0179(10) 0.0023(9) 0.0020(12) -0.0076(18)
F9 0.079(12) 0.023(3) 0.016(2) 0.007(2) 0.001(4) -0.007(5)
F10 0.016(3) 0.054(8) 0.019(4) -0.018(5) -0.001(2) 0.007(4)
F11 0.014(3) 0.039(9) 0.021(5) 0.006(5) 0.002(3) 0.002(6)

loop_
_atom_type_symbol
_atom_type_description
_atom_type_scat_dispersion_real
_atom_type_scat_dispersion_imag
_atom_type_scat_source
C C 0.0033 0.0016 'International Tables Vol C Tables 4.2.6.8 and 6.1.1.4'
H H 0.0000 0.0000 'International Tables Vol C Tables 4.2.6.8 and 6.1.1.4'
B B 0.0013 0.0007 'International Tables Vol C Tables 4.2.6.8 and 6.1.1.4'
N N 0.0061 0.0033 'International Tables Vol C Tables 4.2.6.8 and 6.1.1.4'
F F 0.0171 0.0103 'International Tables Vol C Tables 4.2.6.8 and 6.1.1.4'
Cu Cu 0.3201 1.2651 'International Tables Vol C Tables 4.2.6.8 and 6.1.1.4'

loop_
_geom_angle_atom_site_label_1
_geom_angle_atom_site_label_2
_geom_angle_atom_site_label_3
_geom_angle
_geom_angle_site_symmetry_1
_geom_angle_site_symmetry_3
_geom_angle_publ_flag
N8 Cu1 N3 176.06(8) . . ?
N8 Cu1 N6 77.64(6) . . ?
N3 Cu1 N6 102.53(6) . . ?
N8 Cu1 N10 77.55(6) . . ?
N3 Cu1 N10 102.11(6) . . ?
N6 Cu1 N10 155.14(6) . . ?
N8 Cu1 N5 99.88(7) . . ?
N3 Cu1 N5 76.19(6) . . ?
N6 Cu1 N5 89.72(6) . . ?
N10 Cu1 N5 93.03(6) . . ?
N8 Cu1 N1 108.17(7) . . ?
N3 Cu1 N1 75.77(6) . . ?
N6 Cu1 N1 92.51(6) . . ?
N10 Cu1 N1 96.61(6) . . ?
N5 Cu1 N1 151.68(6) . . ?
C1 N1 N2 104.78(16) . . ?
C1 N1 Cu1 145.49(13) . . ?
N2 N1 Cu1 109.48(12) . . ?
C3 N2 N1 111.40(16) . . ?
C3 N2 C4 129.50(16) . . ?
N1 N2 C4 118.97(16) . . ?
C4 N3 C8 118.29(16) . . ?
C4 N3 Cu1 121.36(13) . . ?
C8 N3 Cu1 120.35(13) . . ?
C9 N4 N5 111.04(16) . . ?
C9 N4 C8 130.06(16) . . ?
N5 N4 C8 118.87(15) . . ?
C11 N5 N4 105.29(16) . . ?
C11 N5 Cu1 144.69(14) . . ?
N4 N5 Cu1 109.85(12) . . ?
C12 N6 N7 105.56(16) . . ?
C12 N6 Cu1 141.66(14) . . ?
N7 N6 Cu1 111.37(11) . . ?
C14 N7 N6 111.01(15) . . ?
C14 N7 C15 131.26(16) . . ?
N6 N7 C15 117.54(15) . . ?
C19 N8 C15 119.47(15) . . ?
C19 N8 Cu1 120.55(12) . . ?
C15 N8 Cu1 119.99(12) . . ?
C20 N9 N10 111.38(15) . . ?
C20 N9 C19 130.54(16) . . ?
N10 N9 C19 118.06(15) . . ?
C22 N10 N9 105.10(15) . . ?
C22 N10 Cu1 143.83(13) . . ?
N9 N10 Cu1 111.06(11) . . ?
N1 C1 C2 111.36(17) . . ?
C3 C2 C1 105.24(18) . . ?
N2 C3 C2 107.22(17) . . ?
N3 C4 C5 123.30(18) . . ?
N3 C4 N2 114.39(16) . . ?
C5 C4 N2 122.31(17) . . ?
C4 C5 C6 117.06(18) . . ?
C7 C6 C5 121.08(17) . . ?
C8 C7 C6 117.03(18) . . ?
N3 C8 C7 123.21(18) . . ?
N3 C8 N4 114.47(16) . . ?
C7 C8 N4 122.32(17) . . ?
N4 C9 C10 107.04(17) . . ?
C9 C10 C11 105.21(19) . . ?
N5 C11 C10 111.43(17) . . ?
N6 C12 C13 111.19(18) . . ?
C14 C13 C12 105.80(18) . . ?
N7 C14 C13 106.43(17) . . ?
N8 C15 C16 122.47(17) . . ?
N8 C15 N7 113.07(15) . . ?
C16 C15 N7 124.45(16) . . ?
C17 C16 C15 117.10(16) . . ?
C16 C17 C18 121.48(16) . . ?
C19 C18 C17 116.39(17) . . ?
N8 C19 C18 123.06(17) . . ?
N8 C19 N9 112.70(16) . . ?
C18 C19 N9 124.23(17) . . ?
N9 C20 C21 106.81(16) . . ?
C20 C21 C22 105.49(17) . . ?
N10 C22 C21 111.21(17) . . ?
F1 B1 F2 110.32(19) . . ?
F1 B1 F4 110.25(17) . . ?
F2 B1 F4 109.29(17) . . ?
F1 B1 F3 109.21(16) . . ?
F2 B1 F3 108.40(17) . . ?
F4 B1 F3 109.34(17) . . ?
F8 B2 F7 115.4(5) . . ?
F10 B2 F5 118.3(7) . . ?
F8 B2 F5 106.8(3) . . ?
F7 B2 F5 107.7(4) . . ?
F8 B2 F6 110.8(2) . . ?
F7 B2 F6 109.2(3) . . ?
F5 B2 F6 106.6(3) . . ?
F10 B2 F11 106.1(7) . . ?
F5 B2 F11 110.8(9) . . ?
F10 B2 F9 104.9(7) . . ?
F5 B2 F9 115.3(4) . . ?
F11 B2 F9 99.4(11) . . ?

loop_
_geom_bond_atom_site_label_1
_geom_bond_atom_site_label_2
_geom_bond_distance
_geom_bond_site_symmetry_2
_geom_bond_publ_flag
Cu1 N8 1.9763(14) . ?
Cu1 N3 2.0175(15) . ?
Cu1 N6 2.1080(17) . ?
Cu1 N10 2.1210(17) . ?
Cu1 N5 2.2259(18) . ?
Cu1 N1 2.2527(18) . ?
N1 C1 1.326(3) . ?
N1 N2 1.374(2) . ?
N2 C3 1.353(3) . ?
N2 C4 1.410(2) . ?
N3 C4 1.340(2) . ?
N3 C8 1.344(3) . ?
N4 C9 1.361(2) . ?
N4 N5 1.367(2) . ?
N4 C8 1.405(2) . ?
N5 C11 1.320(3) . ?
N6 C12 1.315(3) . ?
N7 C14 1.358(2) . ?
N7 N6 1.376(2) . ?
N7 C15 1.397(2) . ?
N8 C19 1.333(2) . ?
N8 C15 1.339(2) . ?
N9 C20 1.360(2) . ?
N9 N10 1.371(2) . ?
N9 C19 1.409(2) . ?
N10 C22 1.326(3) . ?
C2 C3 1.367(3) . ?
C2 C1 1.409(3) . ?
C5 C4 1.385(3) . ?
C5 C6 1.391(3) . ?
C7 C8 1.386(3) . ?
C7 C6 1.389(3) . ?
C10 C9 1.368(3) . ?
C10 C11 1.406(3) . ?
C12 C13 1.401(3) . ?
C14 C13 1.377(3) . ?
C15 C16 1.386(3) . ?
C17 C16 1.386(3) . ?
C17 C18 1.400(3) . ?
C19 C18 1.386(3) . ?
C20 C21 1.371(3) . ?
C22 C21 1.408(3) . ?
B1 F4 1.396(2) . ?
B1 F2 1.394(3) . ?
B1 F1 1.389(3) . ?
B1 F3 1.412(2) . ?
B2 F5 1.408(3) . ?
B2 F10 1.342(9) . ?
B2 F8 1.352(4) . ?
B2 F7 1.355(11) . ?
B2 F6 1.426(5) . ?
B2 F11 1.49(2) . ?
B2 F9 1.520(13) . ?
